data_4511472
loop_
_publ_author_name
'Tan, Ting-Feng'
'Han, Jie'
'Pang, Mei-Li'
'Song, Hai-Bin'
'Ma, Yu-Xin'
'Meng, Ji-Ben'

_publ_section_title
;
 Achiral Benzoic Acid Derivatives as Chiral Cocrystal Building Blocks in
 Supramolecular Chemistry:&#x2009; Adducts with Organic Amines
;
_journal_issue 5
_journal_name_full 'Crystal Growth &amp; Design'
_journal_page_first 1186
_journal_paper_doi 10.1021/cg060009y
_journal_volume 6
_journal_year 2006
_chemical_formula_moiety 'C7 H4  O4 N, C7 H10 O N'
_chemical_formula_sum 'C14 H14 N2 O5'
_chemical_formula_weight 290.27
_chemical_name_systematic
; 
 ? 
;
_space_group_IT_number 14
_symmetry_cell_setting monoclinic
_symmetry_space_group_name_Hall '-P 2yn'
_symmetry_space_group_name_H-M 'P 1 21/n 1'
_atom_sites_solution_hydrogens geom
_atom_sites_solution_primary direct
_atom_sites_solution_secondary difmap
_audit_creation_method SHELXL-97
_cell_angle_alpha 90.00
_cell_angle_beta 97.441(4)
_cell_angle_gamma 90.00
_cell_formula_units_Z 4
_cell_length_a 4.2446(9)
_cell_length_b 23.732(5)
_cell_length_c 13.884(3)
_cell_measurement_reflns_used 2131
_cell_measurement_temperature 294(2)
_cell_measurement_theta_max 25.16
_cell_measurement_theta_min 2.97
_cell_volume 1386.8(5)
_computing_cell_refinement 'Bruker SMART'
_computing_data_collection 'Bruker SMART'
_computing_data_reduction 'Bruker SAINT'
_computing_molecular_graphics 'Bruker SHELXTL'
_computing_publication_material 'Bruker SHELXTL'
_computing_structure_refinement 'SHELXL-97 (Sheldrick, 1997)'
_computing_structure_solution 'SHELXS-97 (Sheldrick, 1990)'
_diffrn_ambient_temperature 294(2)
_diffrn_measured_fraction_theta_full 0.997
_diffrn_measured_fraction_theta_max 0.997
_diffrn_measurement_device_type 'CCD area detector'
_diffrn_measurement_method 'phi and omega scans'
_diffrn_radiation_monochromator graphite
_diffrn_radiation_source 'fine-focus sealed tube'
_diffrn_radiation_type MoK\a
_diffrn_radiation_wavelength 0.71073
_diffrn_reflns_av_R_equivalents 0.0491
_diffrn_reflns_av_sigmaI/netI 0.0497
_diffrn_reflns_limit_h_max 5
_diffrn_reflns_limit_h_min -5
_diffrn_reflns_limit_k_max 29
_diffrn_reflns_limit_k_min -27
_diffrn_reflns_limit_l_max 14
_diffrn_reflns_limit_l_min -17
_diffrn_reflns_number 7815
_diffrn_reflns_theta_full 26.46
_diffrn_reflns_theta_max 26.46
_diffrn_reflns_theta_min 1.71
_exptl_absorpt_coefficient_mu 0.107
_exptl_absorpt_correction_T_max 1.00000
_exptl_absorpt_correction_T_min 0.752787
_exptl_absorpt_correction_type multi-scan
_exptl_absorpt_process_details SADABS
_exptl_crystal_colour brown
_exptl_crystal_density_diffrn 1.390
_exptl_crystal_density_meas ?
_exptl_crystal_density_method 'not measured'
_exptl_crystal_description needle
_exptl_crystal_F_000 608
_exptl_crystal_size_max 0.25
_exptl_crystal_size_mid 0.25
_exptl_crystal_size_min 0.25
_refine_diff_density_max 0.218
_refine_diff_density_min -0.148
_refine_diff_density_rms 0.036
_refine_ls_extinction_coef 0.021(3)
_refine_ls_extinction_expression Fc^*^=kFc[1+0.001xFc^2^\l^3^/sin(2\q)]^-1/4^
_refine_ls_extinction_method SHELXL
_refine_ls_goodness_of_fit_ref 1.015
_refine_ls_hydrogen_treatment constr
_refine_ls_matrix_type full
_refine_ls_number_parameters 193
_refine_ls_number_reflns 2865
_refine_ls_number_restraints 0
_refine_ls_restrained_S_all 1.015
_refine_ls_R_factor_all 0.0846
_refine_ls_R_factor_gt 0.0441
_refine_ls_shift/su_max 0.002
_refine_ls_shift/su_mean 0.000
_refine_ls_structure_factor_coef Fsqd
_refine_ls_weighting_details 'calc w=1/[\s^2^(Fo^2^)+(0.0562P)^2^+0.1453P] where P=(Fo^2^+2Fc^2^)/3'
_refine_ls_weighting_scheme calc
_refine_ls_wR_factor_gt 0.1068
_refine_ls_wR_factor_ref 0.1269
_reflns_number_gt 1772
_reflns_number_total 2865
_reflns_threshold_expression >2sigma(I)
_cod_data_source_file cg060009ysi20060107_045905.cif
_cod_data_source_block compound_3
_cod_depositor_comments
;
The following automatic conversions were performed:

'_symmetry_cell_setting' value 'Monoclinic' changed to 'monoclinic'
according to
/usr/data/users/saulius/automatic-downloads/retrospective/ACS/lib/dictionaries/cif_core.dic
dictionary named 'cif_core.dic' version 2.4.2 from
2011-04-26.

'_exptl_absorpt_correction_type' value 'MULTI-SCAN'
changed to 'multi-scan' according to
/usr/data/users/saulius/automatic-downloads/retrospective/ACS/lib/dictionaries/cif_core.dic
dictionary named 'cif_core.dic' version 2.4.2 from 2011-04-26.

Automatic conversion script
Id: cif_fix_values 2281 2013-09-26 08:29:07Z andrius 

The following automatic conversions were performed:

'_exptl_crystal_density_meas' value 'none' was changed to '?' - the
value is perceived as not measured.

Automatic conversion script
Id: cif_fix_values 3008 2015-01-20 13:52:24Z robertas 
;
_cod_original_sg_symbol_Hall P2yn
_cod_original_sg_symbol_H-M P2(1)/n
_cod_database_code 4511472

loop_
_symmetry_equiv_pos_as_xyz
'x, y, z'
'-x+1/2, y+1/2, -z+1/2'
'-x, -y, -z'
'x-1/2, -y-1/2, z-1/2'

loop_
_atom_site_label
_atom_site_type_symbol
_atom_site_fract_x
_atom_site_fract_y
_atom_site_fract_z
_atom_site_U_iso_or_equiv
_atom_site_adp_type
_atom_site_occupancy
_atom_site_symmetry_multiplicity
_atom_site_calc_flag
_atom_site_refinement_flags
O1 O 1.3576(4) 0.91273(6) 0.11691(10) 0.0648(4) Uani 1 1 d .
O2 O 1.1933(3) 1.00055(6) 0.13408(10) 0.0555(4) Uani 1 1 d .
O3 O 0.6103(5) 0.92181(8) 0.55562(12) 0.0898(6) Uani 1 1 d .
O4 O 0.6847(5) 0.83496(7) 0.52141(13) 0.0848(6) Uani 1 1 d .
O5 O 0.9150(4) 0.26565(5) 0.27904(11) 0.0659(5) Uani 1 1 d .
N1 N 0.7081(4) 0.88552(8) 0.50484(13) 0.0596(5) Uani 1 1 d .
N2 N 0.6713(4) 0.06404(6) 0.07573(11) 0.0458(4) Uani 1 1 d .
H2A H 0.8407 0.0419 0.0893 0.069 Uiso 1 1 calc R
H2B H 0.6410 0.0713 0.0123 0.069 Uiso 1 1 calc R
H2C H 0.5009 0.0467 0.0927 0.069 Uiso 1 1 calc R
C1 C 1.2280(4) 0.94975(8) 0.16155(14) 0.0444(5) Uani 1 1 d .
C2 C 1.1013(4) 0.93360(7) 0.25417(12) 0.0386(4) Uani 1 1 d .
C3 C 0.9689(5) 0.97360(7) 0.30978(14) 0.0461(5) Uani 1 1 d .
H3 H 0.9646 1.0112 0.2907 0.055 Uiso 1 1 calc R
C4 C 0.8437(5) 0.95852(8) 0.39269(14) 0.0489(5) Uani 1 1 d .
H4 H 0.7563 0.9854 0.4301 0.059 Uiso 1 1 calc R
C5 C 0.8512(4) 0.90249(8) 0.41888(13) 0.0437(5) Uani 1 1 d .
C6 C 0.9855(5) 0.86196(8) 0.36615(14) 0.0490(5) Uani 1 1 d .
H6 H 0.9916 0.8245 0.3859 0.059 Uiso 1 1 calc R
C7 C 1.1102(5) 0.87782(7) 0.28392(14) 0.0459(5) Uani 1 1 d .
H7 H 1.2018 0.8508 0.2477 0.055 Uiso 1 1 calc R
C8 C 0.8436(5) 0.21529(8) 0.23294(14) 0.0472(5) Uani 1 1 d .
C9 C 0.6938(5) 0.17097(8) 0.27319(14) 0.0498(5) Uani 1 1 d .
H9 H 0.6340 0.1743 0.3351 0.060 Uiso 1 1 calc R
C10 C 0.6340(5) 0.12179(8) 0.22076(13) 0.0469(5) Uani 1 1 d .
H10 H 0.5330 0.0919 0.2474 0.056 Uiso 1 1 calc R
C11 C 0.7230(4) 0.11688(7) 0.12959(13) 0.0403(4) Uani 1 1 d .
C12 C 0.8696(5) 0.16105(8) 0.08885(14) 0.0499(5) Uani 1 1 d .
H12 H 0.9284 0.1577 0.0269 0.060 Uiso 1 1 calc R
C13 C 0.9283(5) 0.21025(8) 0.14075(15) 0.0560(5) Uani 1 1 d .
H13 H 1.0257 0.2403 0.1134 0.067 Uiso 1 1 calc R
C14 C 0.8107(6) 0.27451(9) 0.37115(16) 0.0702(7) Uani 1 1 d .
H14A H 0.5844 0.2698 0.3655 0.105 Uiso 1 1 calc R
H14B H 0.8654 0.3120 0.3932 0.105 Uiso 1 1 calc R
H14C H 0.9117 0.2477 0.4170 0.105 Uiso 1 1 calc R

loop_
_atom_site_aniso_label
_atom_site_aniso_U_11
_atom_site_aniso_U_22
_atom_site_aniso_U_33
_atom_site_aniso_U_23
_atom_site_aniso_U_13
_atom_site_aniso_U_12
O1 0.0962(12) 0.0538(9) 0.0476(8) 0.0035(7) 0.0214(8) 0.0166(8)
O2 0.0564(9) 0.0438(8) 0.0678(9) 0.0138(6) 0.0138(7) -0.0005(6)
O3 0.1296(16) 0.0802(12) 0.0690(11) -0.0108(9) 0.0489(11) 0.0026(11)
O4 0.1218(16) 0.0658(12) 0.0745(11) 0.0182(9) 0.0419(11) 0.0033(10)
O5 0.0872(11) 0.0435(8) 0.0685(10) -0.0077(7) 0.0157(8) -0.0144(7)
N1 0.0687(12) 0.0636(13) 0.0476(10) 0.0019(9) 0.0120(9) 0.0011(10)
N2 0.0503(10) 0.0407(9) 0.0475(9) 0.0018(7) 0.0111(8) 0.0004(7)
C1 0.0449(11) 0.0419(11) 0.0448(11) 0.0019(9) -0.0001(9) -0.0002(9)
C2 0.0391(10) 0.0364(10) 0.0387(9) -0.0020(7) -0.0005(8) -0.0013(8)
C3 0.0560(12) 0.0329(10) 0.0487(11) 0.0003(8) 0.0037(10) 0.0021(9)
C4 0.0559(13) 0.0440(11) 0.0463(11) -0.0088(9) 0.0048(10) 0.0051(9)
C5 0.0453(11) 0.0480(11) 0.0376(9) 0.0009(8) 0.0041(8) -0.0018(9)
C6 0.0617(13) 0.0383(10) 0.0473(11) 0.0036(9) 0.0078(10) 0.0019(9)
C7 0.0555(12) 0.0362(10) 0.0465(11) -0.0045(8) 0.0087(9) 0.0019(8)
C8 0.0540(12) 0.0355(10) 0.0520(11) 0.0022(9) 0.0058(10) -0.0021(9)
C9 0.0614(13) 0.0460(11) 0.0441(11) 0.0019(9) 0.0145(10) -0.0023(9)
C10 0.0578(12) 0.0383(10) 0.0471(11) 0.0082(8) 0.0157(10) -0.0060(9)
C11 0.0421(10) 0.0358(10) 0.0433(10) 0.0038(8) 0.0072(8) 0.0020(8)
C12 0.0616(13) 0.0476(12) 0.0429(10) 0.0060(9) 0.0156(10) -0.0043(9)
C13 0.0666(14) 0.0458(12) 0.0585(13) 0.0105(10) 0.0185(11) -0.0132(10)
C14 0.0924(18) 0.0550(14) 0.0625(14) -0.0109(11) 0.0074(13) -0.0055(12)

loop_
_atom_type_symbol
_atom_type_description
_atom_type_scat_dispersion_real
_atom_type_scat_dispersion_imag
_atom_type_scat_source
C C 0.0033 0.0016 'International Tables Vol C Tables 4.2.6.8 and 6.1.1.4'
H H 0.0000 0.0000 'International Tables Vol C Tables 4.2.6.8 and 6.1.1.4'
N N 0.0061 0.0033 'International Tables Vol C Tables 4.2.6.8 and 6.1.1.4'
O O 0.0106 0.0060 'International Tables Vol C Tables 4.2.6.8 and 6.1.1.4'

loop_
_geom_angle_atom_site_label_1
_geom_angle_atom_site_label_2
_geom_angle_atom_site_label_3
_geom_angle
C8 O5 C14 118.22(16)
O3 N1 O4 122.68(19)
O3 N1 C5 119.03(18)
O4 N1 C5 118.27(18)
C11 N2 H2A 109.5
C11 N2 H2B 109.5
H2A N2 H2B 109.5
C11 N2 H2C 109.5
H2A N2 H2C 109.5
H2B N2 H2C 109.5
O1 C1 O2 124.32(18)
O1 C1 C2 118.39(17)
O2 C1 C2 117.29(17)
C7 C2 C3 119.01(17)
C7 C2 C1 119.90(17)
C3 C2 C1 121.08(16)
C4 C3 C2 121.04(17)
C4 C3 H3 119.5
C2 C3 H3 119.5
C3 C4 C5 118.26(18)
C3 C4 H4 120.9
C5 C4 H4 120.9
C6 C5 C4 122.07(18)
C6 C5 N1 119.05(17)
C4 C5 N1 118.87(18)
C7 C6 C5 118.82(17)
C7 C6 H6 120.6
C5 C6 H6 120.6
C6 C7 C2 120.77(17)
C6 C7 H7 119.6
C2 C7 H7 119.6
O5 C8 C13 116.14(17)
O5 C8 C9 124.02(18)
C13 C8 C9 119.84(18)
C10 C9 C8 119.48(18)
C10 C9 H9 120.3
C8 C9 H9 120.3
C11 C10 C9 120.27(17)
C11 C10 H10 119.9
C9 C10 H10 119.9
C10 C11 C12 120.48(17)
C10 C11 N2 120.25(16)
C12 C11 N2 119.25(16)
C11 C12 C13 119.40(18)
C11 C12 H12 120.3
C13 C12 H12 120.3
C12 C13 C8 120.52(18)
C12 C13 H13 119.7
C8 C13 H13 119.7
O5 C14 H14A 109.5
O5 C14 H14B 109.5
H14A C14 H14B 109.5
O5 C14 H14C 109.5
H14A C14 H14C 109.5
H14B C14 H14C 109.5

loop_
_geom_bond_atom_site_label_1
_geom_bond_atom_site_label_2
_geom_bond_distance
O1 C1 1.244(2)
O2 C1 1.267(2)
O3 N1 1.219(2)
O4 N1 1.228(2)
O5 C8 1.371(2)
O5 C14 1.422(3)
N1 C5 1.464(3)
N2 C11 1.462(2)
N2 H2A 0.8900
N2 H2B 0.8900
N2 H2C 0.8900
C1 C2 1.506(3)
C2 C7 1.386(2)
C2 C3 1.388(3)
C3 C4 1.376(3)
C3 H3 0.9300
C4 C5 1.378(3)
C4 H4 0.9300
C5 C6 1.376(3)
C6 C7 1.372(3)
C6 H6 0.9300
C7 H7 0.9300
C8 C13 1.379(3)
C8 C9 1.384(3)
C9 C10 1.382(2)
C9 H9 0.9300
C10 C11 1.372(3)
C10 H10 0.9300
C11 C12 1.377(2)
C12 C13 1.378(3)
C12 H12 0.9300
C13 H13 0.9300
C14 H14A 0.9600
C14 H14B 0.9600
C14 H14C 0.9600

loop_
_geom_torsion_atom_site_label_1
_geom_torsion_atom_site_label_2
_geom_torsion_atom_site_label_3
_geom_torsion_atom_site_label_4
_geom_torsion
O1 C1 C2 C7 -4.6(3)
O2 C1 C2 C7 175.02(17)
O1 C1 C2 C3 176.71(17)
O2 C1 C2 C3 -3.6(3)
C7 C2 C3 C4 -0.8(3)
C1 C2 C3 C4 177.83(16)
C2 C3 C4 C5 -0.4(3)
C3 C4 C5 C6 1.5(3)
C3 C4 C5 N1 -177.71(16)
O3 N1 C5 C6 174.61(19)
O4 N1 C5 C6 -7.1(3)
O3 N1 C5 C4 -6.2(3)
O4 N1 C5 C4 172.09(19)
C4 C5 C6 C7 -1.3(3)
N1 C5 C6 C7 177.94(17)
C5 C6 C7 C2 -0.1(3)
C3 C2 C7 C6 1.1(3)
C1 C2 C7 C6 -177.61(17)
C14 O5 C8 C13 175.23(19)
C14 O5 C8 C9 -4.4(3)
O5 C8 C9 C10 -179.66(18)
C13 C8 C9 C10 0.7(3)
C8 C9 C10 C11 0.2(3)
C9 C10 C11 C12 -0.7(3)
C9 C10 C11 N2 177.49(17)
C10 C11 C12 C13 0.4(3)
N2 C11 C12 C13 -177.83(18)
C11 C12 C13 C8 0.5(3)
O5 C8 C13 C12 179.31(19)
C9 C8 C13 C12 -1.1(3)
